data_4502555
loop_
_publ_author_name
'Lin, Haisheng'
'Maggard, Paul A.'

_publ_section_title
;
 Microporosity, Optical Bandgap Sizes, and Photocatalytic Activity of
 M(I)-Nb(V) (M = Cu, Ag) Oxyfluoride Hybrids
;
_journal_issue 3
_journal_name_full 'Crystal Growth &amp; Design'
_journal_page_first 1323
_journal_paper_doi 10.1021/cg9013625
_journal_volume 10
_journal_year 2010
_chemical_formula_moiety 'C4 H4 Ag N2, F4 Nb O '
_chemical_formula_sum 'C4 H4 Ag F4 N2 Nb O'
_chemical_formula_weight 372.87
_chemical_name_systematic
; 
 ? 
;
_space_group_IT_number 64
_symmetry_cell_setting orthorhombic
_symmetry_space_group_name_Hall '-C 2ac 2'
_symmetry_space_group_name_H-M 'C m c a'
_atom_sites_solution_hydrogens geom
_atom_sites_solution_primary direct
_atom_sites_solution_secondary difmap
_audit_creation_method SHELXL-97
_cell_angle_alpha 90.00
_cell_angle_beta 90.00
_cell_angle_gamma 90.00
_cell_formula_units_Z 8
_cell_length_a 14.3011(5)
_cell_length_b 7.8202(3)
_cell_length_c 15.0078(5)
_cell_measurement_reflns_used 8902
_cell_measurement_temperature 296(2)
_cell_measurement_theta_max 30.8
_cell_measurement_theta_min 2.34
_cell_volume 1678.43(10)
_computing_structure_refinement 'SHELXL-97 (Sheldrick, 1997)'
_computing_structure_solution 'SHELXS-97 (Sheldrick, 1990)'
_diffrn_ambient_temperature 296(2)
_diffrn_measured_fraction_theta_full 1.000
_diffrn_measured_fraction_theta_max 1.000
_diffrn_measurement_device_type 'CCD area detector'
_diffrn_measurement_method 'phi and omega scans'
_diffrn_radiation_monochromator graphite
_diffrn_radiation_source 'fine-focus sealed tube'
_diffrn_radiation_type MoK\a
_diffrn_radiation_wavelength 0.71073
_diffrn_reflns_av_R_equivalents 0.0319
_diffrn_reflns_av_sigmaI/netI 0.0304
_diffrn_reflns_limit_h_max 16
_diffrn_reflns_limit_h_min -16
_diffrn_reflns_limit_k_max 8
_diffrn_reflns_limit_k_min -8
_diffrn_reflns_limit_l_max 16
_diffrn_reflns_limit_l_min -16
_diffrn_reflns_number 10067
_diffrn_reflns_theta_full 30.00
_diffrn_reflns_theta_max 23.49
_diffrn_reflns_theta_min 2.71
_diffrn_standards_decay_% 3.5
_diffrn_standards_interval_count 80
_diffrn_standards_interval_time .5
_diffrn_standards_number 3
_exptl_absorpt_coefficient_mu 3.725
_exptl_absorpt_correction_T_max 0.9000
_exptl_absorpt_correction_T_min 0.8200
_exptl_absorpt_correction_type multi-scan
_exptl_absorpt_process_details SABABS
_exptl_crystal_colour colourless
_exptl_crystal_density_diffrn 2.951
_exptl_crystal_density_method 'not measured'
_exptl_crystal_description plate
_exptl_crystal_F_000 1392
_exptl_crystal_size_max 0.30
_exptl_crystal_size_mid 0.05
_exptl_crystal_size_min 0.03
_refine_diff_density_max 1.964
_refine_diff_density_min -1.840
_refine_diff_density_rms 0.306
_refine_ls_extinction_expression Fc^*^=kFc[1+0.001xFc^2^\l^3^/sin(2\q)]^-1/4^
_refine_ls_goodness_of_fit_ref 1.099
_refine_ls_hydrogen_treatment constr
_refine_ls_matrix_type full
_refine_ls_number_parameters 68
_refine_ls_number_reflns 692
_refine_ls_number_restraints 0
_refine_ls_restrained_S_all 1.099
_refine_ls_R_factor_all 0.0632
_refine_ls_R_factor_gt 0.0618
_refine_ls_shift/su_max 0.042
_refine_ls_shift/su_mean 0.008
_refine_ls_structure_factor_coef Fsqd
_refine_ls_weighting_details 'calc w=1/[\s^2^(Fo^2^)+(0.0690P)^2^+0.60000P] where P=(Fo^2^+2Fc^2^)/3'
_refine_ls_weighting_scheme calc
_refine_ls_wR_factor_gt 0.1766
_refine_ls_wR_factor_ref 0.1778
_reflns_number_gt 614
_reflns_number_total 652
_reflns_threshold_expression >2sigma(I)
_cod_data_source_file cg9013625_si_002.cif
_cod_data_source_block 2
_cod_depositor_comments
;
The following automatic conversions were performed:

'_symmetry_cell_setting' value 'Orthorhombic' changed to
'orthorhombic' according to
/home/saulius/struct/CIF-dictionaries/cif_core.dic dictionary named
'cif_core.dic' version 2.4.2 from 2011-04-26.

Automatic conversion script
Id: cif_fix_values 1715 2011-07-08 13:25:40Z adriana 
;
_cod_original_sg_symbol_Hall '-C 2bc 2'
_cod_database_code 4502555

loop_
_symmetry_equiv_pos_as_xyz
'x, y, z'
'-x, -y+1/2, z+1/2'
'-x, y+1/2, -z+1/2'
'x, -y, -z'
'x+1/2, y+1/2, z'
'-x+1/2, -y+1, z+1/2'
'-x+1/2, y+1, -z+1/2'
'x+1/2, -y+1/2, -z'
'-x, -y, -z'
'x, y-1/2, -z-1/2'
'x, -y-1/2, z-1/2'
'-x, y, z'
'-x+1/2, -y+1/2, -z'
'x+1/2, y, -z-1/2'
'x+1/2, -y, z-1/2'
'-x+1/2, y+1/2, z'

loop_
_atom_site_label
_atom_site_type_symbol
_atom_site_fract_x
_atom_site_fract_y
_atom_site_fract_z
_atom_site_U_iso_or_equiv
_atom_site_adp_type
_atom_site_occupancy
_atom_site_symmetry_multiplicity
_atom_site_calc_flag
_atom_site_refinement_flags
_atom_site_disorder_assembly
_atom_site_disorder_group
Ag1 Ag 0.5000 0.24635(8) 0.01298(10) 0.0298(4) Uani 1 2 d S . 1
Nb1 Nb 0.5000 0.96467(14) 0.25142(4) 0.0195(3) Uani 1 2 d S . 1
F1 F 0.5000 1.0317(14) 0.3776(6) 0.046(2) Uani 1 2 d S B 1
F2 F 0.6314(7) 0.9973(14) 0.2511(2) 0.043(2) Uani 1 1 d . C 1
F3 F 0.5000 0.9627(16) 0.1244(6) 0.054(3) Uani 1 2 d S D 1
O1 O 0.5000 0.7417(14) 0.2707(10) 0.043(3) Uani 1 2 d S . 1
N1 N 0.6531(6) 0.2482(5) 0.0083(7) 0.0270(16) Uani 1 1 d . A 1
C1 C 0.6971(6) 0.2810(14) -0.0695(9) 0.036(2) Uani 1 1 d . . 1
H1 H 0.6612 0.3026 -0.1199 0.044 Uiso 1 1 calc R . 1
C2 C 0.7065(6) 0.2163(14) 0.0770(10) 0.039(3) Uani 1 1 d . . 1
H2 H 0.6793 0.1915 0.1318 0.047 Uiso 1 1 calc R . 1

loop_
_atom_site_aniso_label
_atom_site_aniso_U_11
_atom_site_aniso_U_22
_atom_site_aniso_U_33
_atom_site_aniso_U_23
_atom_site_aniso_U_13
_atom_site_aniso_U_12
Ag1 0.0088(4) 0.0323(6) 0.0482(7) -0.0071(4) 0.000 0.000
Nb1 0.0253(5) 0.0145(5) 0.0187(5) -0.0013(3) 0.000 0.000
N1 0.006(3) 0.032(4) 0.043(5) -0.001(3) -0.001(2) -0.0009(13)
C1 0.014(3) 0.044(5) 0.051(6) 0.001(4) -0.005(3) 0.006(3)
C2 0.014(3) 0.045(5) 0.059(7) 0.013(5) 0.006(4) 0.004(3)
O1 0.056(9) 0.023(5) 0.050(8) 0.001(4) 0.000 0.000
F1 0.057(5) 0.041(5) 0.039(4) 0.002(4) 0.000 0.000
F2 0.025(4) 0.045(5) 0.061(6) 0.002(3) 0.0039(13) -0.002(3)
F3 0.073(7) 0.054(6) 0.037(4) -0.007(4) 0.000 0.000

loop_
_atom_type_symbol
_atom_type_description
_atom_type_scat_dispersion_real
_atom_type_scat_dispersion_imag
_atom_type_scat_source
C C 0.0033 0.0016 'International Tables Vol C Tables 4.2.6.8 and 6.1.1.4'
H H 0.0000 0.0000 'International Tables Vol C Tables 4.2.6.8 and 6.1.1.4'
N N 0.0061 0.0033 'International Tables Vol C Tables 4.2.6.8 and 6.1.1.4'
O O 0.0106 0.0060 'International Tables Vol C Tables 4.2.6.8 and 6.1.1.4'
F F 0.0171 0.0103 'International Tables Vol C Tables 4.2.6.8 and 6.1.1.4'
Nb Nb -2.0727 0.6215 'International Tables Vol C Tables 4.2.6.8 and 6.1.1.4'
Ag Ag -0.8971 1.1015 'International Tables Vol C Tables 4.2.6.8 and 6.1.1.4'

loop_
_geom_angle_atom_site_label_1
_geom_angle_atom_site_label_2
_geom_angle_atom_site_label_3
_geom_angle
_geom_angle_site_symmetry_1
_geom_angle_site_symmetry_3
O1 Nb1 F2 97.7(3) . 12_655
O1 Nb1 F2 97.7(3) . .
F2 Nb1 F2 164.5(7) 12_655 .
O1 Nb1 F3 99.0(6) . .
F2 Nb1 F3 89.90(11) 12_655 .
F2 Nb1 F3 89.90(11) . .
O1 Nb1 F1 96.0(6) . .
F2 Nb1 F1 88.09(13) 12_655 .
F2 Nb1 F1 88.09(13) . .
F3 Nb1 F1 165.0(4) . .
O1 Nb1 O1 179.29(15) . 10_566
F2 Nb1 O1 82.3(3) 12_655 10_566
F2 Nb1 O1 82.3(3) . 10_566
F3 Nb1 O1 81.7(5) . 10_566
F1 Nb1 O1 83.3(5) . 10_566
N1 Ag1 N1 176.2(5) . 12_655
C2 N1 C1 116.5(10) . .
C2 N1 Ag1 123.9(8) . .
C1 N1 Ag1 119.7(7) . .
N1 C1 C2 122.6(10) . 13_655
N1 C1 H1 118.7 . .
C2 C1 H1 118.7 13_655 .
N1 C2 C1 121.0(11) . 13_655
N1 C2 H2 119.5 . .
C1 C2 H2 119.5 13_655 .
Nb1 O1 Nb1 161.8(9) . 10_556

loop_
_geom_bond_atom_site_label_1
_geom_bond_atom_site_label_2
_geom_bond_distance
_geom_bond_site_symmetry_2
Nb1 O1 1.768(11) .
Nb1 F2 1.896(10) 12_655
Nb1 F2 1.896(10) .
Nb1 F3 1.906(10) .
Nb1 F1 1.965(9) .
Nb1 O1 2.192(11) 10_566
Ag1 N1 2.191(9) .
Ag1 N1 2.191(9) 12_655
N1 C2 1.308(16) .
N1 C1 1.350(16) .
C1 C2 1.383(14) 13_655
C1 H1 0.9300 .
C2 C1 1.383(14) 13_655
C2 H2 0.9300 .
O1 Nb1 2.192(11) 10_556
